data_4518023
loop_
_publ_author_name
'Tran, Thi V.'
'Karas, Lucas J.'
'Wu, Judy I.'
'Do, Loi H.'

_publ_section_title
;
 Elucidating Secondary Metal Cation Effects on Nickel Olefin
 Polymerization Catalysts
;
_journal_name_full 'ACS Catalysis'
_journal_page_first 10760
_journal_paper_doi 10.1021/acscatal.0c02949
_journal_year 2020
_chemical_formula_sum 'C76 H68 B Cs F24 Ni O7 P2'
_chemical_formula_weight 1813.67
_space_group_crystal_system monoclinic
_space_group_IT_number 14
_space_group_name_Hall '-P 2yn'
_space_group_name_H-M_alt 'P 1 21/n 1'
_atom_sites_solution_hydrogens geom
_audit_creation_method SHELXL-2018/3
_cell_angle_alpha 90
_cell_angle_beta 103.6820(10)
_cell_angle_gamma 90
_cell_formula_units_Z 4
_cell_length_a 17.3656(15)
_cell_length_b 23.606(2)
_cell_length_c 20.3261(18)
_cell_measurement_reflns_used 9512
_cell_measurement_temperature 123(2)
_cell_measurement_theta_max 26.40
_cell_measurement_theta_min 2.24
_cell_volume 8095.9(12)
_computing_cell_refinement 'Bruker SAINT'
_computing_data_collection 'Bruker APEX2'
_computing_data_reduction 'Bruker SAINT'
_computing_molecular_graphics 'Bruker SHELXTL'
_computing_publication_material 'Bruker SHELXTL'
_computing_structure_refinement 'SHELXL-2018/3 (Sheldrick, 2018)'
_computing_structure_solution 'SHELXT 2018/2 (Sheldrick, 2018)'
_diffrn_ambient_temperature 123(2)
_diffrn_measured_fraction_theta_full 0.999
_diffrn_measured_fraction_theta_max 0.999
_diffrn_measurement_device_type 'Bruker APEX-II CCD'
_diffrn_measurement_method '\f and \w scans'
_diffrn_radiation_type MoK\a
_diffrn_radiation_wavelength 0.71073
_diffrn_reflns_av_R_equivalents 0.0259
_diffrn_reflns_av_unetI/netI 0.0294
_diffrn_reflns_Laue_measured_fraction_full 0.999
_diffrn_reflns_Laue_measured_fraction_max 0.999
_diffrn_reflns_limit_h_max 20
_diffrn_reflns_limit_h_min -20
_diffrn_reflns_limit_k_max 27
_diffrn_reflns_limit_k_min -24
_diffrn_reflns_limit_l_max 23
_diffrn_reflns_limit_l_min -19
_diffrn_reflns_number 40225
_diffrn_reflns_point_group_measured_fraction_full 0.999
_diffrn_reflns_point_group_measured_fraction_max 0.999
_diffrn_reflns_theta_full 24.711
_diffrn_reflns_theta_max 24.711
_diffrn_reflns_theta_min 1.344
_exptl_absorpt_coefficient_mu 0.828
_exptl_absorpt_correction_type empirical
_exptl_absorpt_process_details sadabs
_exptl_crystal_colour yellow
_exptl_crystal_density_diffrn 1.488
_exptl_crystal_description block
_exptl_crystal_F_000 3656
_exptl_crystal_size_max 0.320
_exptl_crystal_size_mid 0.290
_exptl_crystal_size_min 0.200
_exptl_transmission_factor_max 0.7454
_exptl_transmission_factor_min 0.6454
_refine_diff_density_max 2.761
_refine_diff_density_min -1.275
_refine_diff_density_rms 0.130
_refine_ls_extinction_method none
_refine_ls_goodness_of_fit_ref 1.035
_refine_ls_hydrogen_treatment constr
_refine_ls_matrix_type full
_refine_ls_number_parameters 962
_refine_ls_number_reflns 13791
_refine_ls_number_restraints 2257
_refine_ls_restrained_S_all 1.018
_refine_ls_R_factor_all 0.1203
_refine_ls_R_factor_gt 0.1011
_refine_ls_shift/su_max 0.000
_refine_ls_shift/su_mean 0.000
_refine_ls_structure_factor_coef Fsqd
_refine_ls_weighting_details 'w=1/[\s^2^(Fo^2^)+(0.1516P)^2^+47.0527P] where P=(Fo^2^+2Fc^2^)/3'
_refine_ls_weighting_scheme calc
_refine_ls_wR_factor_gt 0.2712
_refine_ls_wR_factor_ref 0.2907
_reflns_Friedel_coverage 0.000
_reflns_number_gt 10763
_reflns_number_total 13791
_reflns_threshold_expression 'I > 2\s(I)'
_cod_data_source_file cs0c02949_si_003.cif
_cod_data_source_block Ni3-Cs
_cod_original_sg_symbol_H-M 'P 21/n'
_cod_database_code 4518023
_shelx_shelxl_version_number 2018/3
_shelx_space_group_comment
; 
The symmetry employed for this shelxl refinement is uniquely defined 
by the following loop, which should always be used as a source of 
symmetry information in preference to the above space-group names. 
They are only intended as comments. 
;
_shelx_estimated_absorpt_t_min 0.778
_shelx_estimated_absorpt_t_max 0.852

loop_
_space_group_symop_operation_xyz
'x, y, z'
'-x+1/2, y+1/2, -z+1/2'
'-x, -y, -z'
'x-1/2, -y-1/2, z-1/2'

loop_
_atom_site_label
_atom_site_type_symbol
_atom_site_fract_x
_atom_site_fract_y
_atom_site_fract_z
_atom_site_U_iso_or_equiv
_atom_site_adp_type
_atom_site_occupancy
_atom_site_site_symmetry_order
_atom_site_calc_flag
_atom_site_refinement_flags_posn
_atom_site_refinement_flags_adp
_atom_site_refinement_flags_occupancy
_atom_site_disorder_assembly
_atom_site_disorder_group
C1 C 0.3426(4) 0.1189(3) 0.4351(4) 0.0438(14) Uani 1 1 d . U . . .
C2 C 0.3675(5) 0.1420(3) 0.3790(4) 0.0514(14) Uani 1 1 d . U . . .
C3 C 0.4327(5) 0.1783(3) 0.3917(4) 0.0496(16) Uani 1 1 d . U . . .
H3 H 0.448896 0.193964 0.354120 0.060 Uiso 1 1 calc R U . . .
C4 C 0.4747(4) 0.1926(3) 0.4557(4) 0.0482(16) Uani 1 1 d . U . . .
C5 C 0.4502(4) 0.1692(3) 0.5092(4) 0.0435(15) Uani 1 1 d . U . . .
H5 H 0.479037 0.177394 0.554036 0.052 Uiso 1 1 calc R U . . .
C6 C 0.3839(4) 0.1338(3) 0.4994(3) 0.0401(12) Uani 1 1 d . U . . .
C7 C 0.5463(5) 0.2324(4) 0.4674(5) 0.071(2) Uani 1 1 d . U . . .
H7A H 0.554827 0.244730 0.423648 0.107 Uiso 1 1 calc R U . . .
H7B H 0.536296 0.265485 0.493260 0.107 Uiso 1 1 calc R U . . .
H7C H 0.593465 0.212393 0.492773 0.107 Uiso 1 1 calc R U . . .
C8 C 0.3240(6) 0.1262(4) 0.3094(4) 0.0635(17) Uani 1 1 d . U . . .
H8A H 0.357421 0.133939 0.277165 0.076 Uiso 1 1 calc R U . A 2
H8B H 0.311639 0.085182 0.307660 0.076 Uiso 1 1 calc R U . A 2
C400 C 0.7050(6) 0.2038(4) 0.3483(6) 0.075(2) Uani 1 1 d . U . . .
C9 C 0.2060(7) 0.1381(5) 0.2280(5) 0.087(3) Uani 1 1 d D U . . .
H9A H 0.192264 0.097700 0.231541 0.105 Uiso 1 1 calc R U . . .
H9B H 0.235534 0.141971 0.192157 0.105 Uiso 1 1 calc R U . . .
C10 C 0.1333(7) 0.1730(6) 0.2115(6) 0.104(3) Uani 1 1 d D U . . .
H10A H 0.146053 0.213701 0.218851 0.124 Uiso 1 1 calc R U . B 1
H10B H 0.104082 0.167200 0.163929 0.124 Uiso 1 1 calc R U . B 1
C16 C 0.4286(5) 0.0663(3) 0.6201(4) 0.0523(16) Uani 1 1 d . U . . .
C17 C 0.4516(6) 0.0151(4) 0.5996(5) 0.065(2) Uani 1 1 d . U . . .
C18 C 0.5212(6) -0.0132(4) 0.6426(6) 0.082(3) Uani 1 1 d . U . . .
H18 H 0.538794 -0.049025 0.630626 0.098 Uiso 1 1 calc R U . . .
C19 C 0.5592(8) 0.0140(6) 0.7001(6) 0.098(3) Uani 1 1 d . U . . .
H19 H 0.603384 -0.004680 0.728222 0.118 Uiso 1 1 calc R U . . .
C20 C 0.5401(7) 0.0633(6) 0.7198(6) 0.094(3) Uani 1 1 d . U . . .
H20 H 0.570180 0.080750 0.759761 0.112 Uiso 1 1 calc R U . . .
C21 C 0.4735(5) 0.0892(5) 0.6796(5) 0.069(2) Uani 1 1 d . U . . .
H21 H 0.457795 0.124854 0.693800 0.083 Uiso 1 1 calc R U . . .
C22 C 0.4264(8) -0.0583(4) 0.5155(7) 0.105(4) Uani 1 1 d . U . . .
H22A H 0.390008 -0.067016 0.471946 0.157 Uiso 1 1 calc R U . . .
H22B H 0.480884 -0.057411 0.509900 0.157 Uiso 1 1 calc R U . . .
H22C H 0.421748 -0.087472 0.548648 0.157 Uiso 1 1 calc R U . . .
C23 C 0.3225(4) 0.1622(3) 0.6136(3) 0.0419(14) Uani 1 1 d . U . . .
C24 C 0.3009(5) 0.1537(3) 0.6759(4) 0.0539(18) Uani 1 1 d . U . . .
C25 C 0.2778(8) 0.2002(4) 0.7095(5) 0.092(4) Uani 1 1 d . U . . .
H25 H 0.262107 0.194916 0.750804 0.110 Uiso 1 1 calc R U . . .
C26 C 0.2777(11) 0.2537(5) 0.6823(6) 0.123(5) Uani 1 1 d . U . . .
H26 H 0.261151 0.285044 0.704943 0.148 Uiso 1 1 calc R U . . .
C27 C 0.3007(9) 0.2625(4) 0.6245(5) 0.102(4) Uani 1 1 d . U . . .
H27 H 0.302156 0.299873 0.607477 0.122 Uiso 1 1 calc R U . . .
C28 C 0.3225(6) 0.2167(3) 0.5892(4) 0.0600(17) Uani 1 1 d . U . . .
H28 H 0.337612 0.223258 0.547914 0.072 Uiso 1 1 calc R U . C 1
C29 C 0.2815(7) 0.0896(5) 0.7609(5) 0.077(3) Uani 1 1 d . U . . .
H29A H 0.285691 0.048967 0.770975 0.116 Uiso 1 1 calc R U . . .
H29B H 0.317128 0.110570 0.797314 0.116 Uiso 1 1 calc R U . . .
H29C H 0.226798 0.102083 0.757169 0.116 Uiso 1 1 calc R U . . .
C31 C 0.2444(6) -0.0222(4) 0.6139(5) 0.064(2) Uani 1 1 d . U . . .
H31 H 0.291692 -0.038289 0.606466 0.077 Uiso 1 1 calc R U . . .
C32 C 0.2124(8) -0.0430(4) 0.6658(6) 0.088(3) Uani 1 1 d . U . . .
H32 H 0.234178 -0.075986 0.689891 0.105 Uiso 1 1 calc R U . . .
C33 C 0.1481(8) -0.0155(5) 0.6827(7) 0.100(3) Uani 1 1 d . U . . .
H33 H 0.126734 -0.028640 0.718837 0.120 Uiso 1 1 calc R U . . .
C34 C 0.1174(7) 0.0306(6) 0.6457(8) 0.107(4) Uani 1 1 d . U . . .
H34 H 0.074565 0.050191 0.657123 0.128 Uiso 1 1 calc R U . . .
C35 C 0.1459(6) 0.0499(5) 0.5927(6) 0.082(3) Uani 1 1 d . U . . .
H35 H 0.123428 0.082769 0.568677 0.099 Uiso 1 1 calc R U . . .
C36 C 0.2082(6) 0.0215(4) 0.5734(5) 0.071(2) Uani 1 1 d . U . . .
C100 C 0.7919(4) 0.3474(3) 0.5496(3) 0.0365(13) Uani 1 1 d . U . . .
C101 C 0.7621(4) 0.2958(3) 0.5668(4) 0.0457(15) Uani 1 1 d . U . . .
H101 H 0.711276 0.283976 0.541817 0.055 Uiso 1 1 calc R U . . .
C102 C 0.8026(5) 0.2615(3) 0.6178(4) 0.0527(17) Uani 1 1 d . U . . .
C103 C 0.8774(4) 0.2782(3) 0.6573(4) 0.0490(16) Uani 1 1 d . U . . .
H103 H 0.906692 0.254507 0.692140 0.059 Uiso 1 1 calc R U . . .
C104 C 0.9064(4) 0.3299(3) 0.6438(3) 0.0407(14) Uani 1 1 d . U . . .
C105 C 0.8652(4) 0.3636(3) 0.5908(3) 0.0368(13) Uani 1 1 d . U . . .
H105 H 0.887620 0.398740 0.582394 0.044 Uiso 1 1 calc R U . . .
C106 C 0.7695(6) 0.2049(4) 0.6289(5) 0.074(2) Uani 1 1 d . U . . .
C107 C 0.9854(4) 0.3480(3) 0.6843(4) 0.0478(15) Uani 1 1 d . U . . .
C108 C 0.7939(4) 0.4331(3) 0.4594(3) 0.0349(13) Uani 1 1 d . U . . .
C109 C 0.8685(4) 0.4179(3) 0.4494(3) 0.0362(13) Uani 1 1 d . U . . .
H109 H 0.889046 0.381306 0.462795 0.043 Uiso 1 1 calc R U . . .
C110 C 0.9128(4) 0.4547(3) 0.4205(3) 0.0423(14) Uani 1 1 d . U . . .
C111 C 0.8857(4) 0.5079(3) 0.3990(3) 0.0433(15) Uani 1 1 d . U . . .
H111 H 0.916841 0.533246 0.379849 0.052 Uiso 1 1 calc R U . . .
C112 C 0.8108(4) 0.5231(3) 0.4065(4) 0.0425(14) Uani 1 1 d . U . . .
C113 C 0.7672(4) 0.4868(3) 0.4369(3) 0.0368(13) Uani 1 1 d . U . . .
H113 H 0.717117 0.498974 0.442683 0.044 Uiso 1 1 calc R U . . .
C114 C 0.9919(5) 0.4355(4) 0.4116(4) 0.0601(18) Uani 1 1 d . U . . .
C115 C 0.7803(5) 0.5797(3) 0.3826(5) 0.065(2) Uani 1 1 d . U . . .
C116 C 0.6941(4) 0.3496(3) 0.4241(3) 0.0380(13) Uani 1 1 d . U . . .
C117 C 0.6295(4) 0.3712(3) 0.3761(3) 0.0416(14) Uani 1 1 d . U . . .
H117 H 0.611370 0.408375 0.382068 0.050 Uiso 1 1 calc R U . . .
C118 C 0.5907(4) 0.3400(3) 0.3199(4) 0.0440(14) Uani 1 1 d . U . . .
C119 C 0.6159(4) 0.2853(3) 0.3087(4) 0.0490(16) Uani 1 1 d . U . . .
H119 H 0.589312 0.263717 0.270662 0.059 Uiso 1 1 calc R U . . .
C120 C 0.6797(4) 0.2641(3) 0.3543(4) 0.0502(16) Uani 1 1 d . U . . .
C121 C 0.7184(4) 0.2950(3) 0.4103(4) 0.0455(15) Uani 1 1 d . U . . .
H121 H 0.763149 0.278690 0.440437 0.055 Uiso 1 1 calc R U . . .
C122 C 0.5186(5) 0.3626(4) 0.2723(4) 0.0637(19) Uani 1 1 d . U . . .
C123 C 0.5995(4) 0.4041(3) 0.5217(4) 0.0498(16) Uani 1 1 d . U . . .
H123 H 0.576709 0.375259 0.490540 0.060 Uiso 1 1 calc R U . . .
C124 C 0.6782(4) 0.4195(3) 0.5271(3) 0.0386(13) Uani 1 1 d . U . . .
C125 C 0.5532(5) 0.4297(4) 0.5605(5) 0.066(2) Uani 1 1 d . U . . .
C126 C 0.5838(6) 0.4712(4) 0.6075(5) 0.068(2) Uani 1 1 d . U . . .
H126 H 0.552149 0.488294 0.634297 0.082 Uiso 1 1 calc R U . . .
C127 C 0.6624(5) 0.4869(3) 0.6143(4) 0.0566(17) Uani 1 1 d . U . . .
C128 C 0.7074(4) 0.4616(3) 0.5756(4) 0.0441(15) Uani 1 1 d . U . . .
H128 H 0.761122 0.473086 0.581792 0.053 Uiso 1 1 calc R U . . .
C129 C 0.4694(6) 0.4108(6) 0.5503(8) 0.101(3) Uani 1 1 d . U . . .
C130 C 0.6978(6) 0.5293(4) 0.6668(4) 0.082(2) Uani 1 1 d D U . . .
B1 B 0.7394(4) 0.3877(3) 0.4895(4) 0.0378(14) Uani 1 1 d . U . . .
O1 O 0.2801(4) 0.0846(2) 0.4256(3) 0.0583(12) Uani 1 1 d . U . . .
O2 O 0.2532(4) 0.1578(3) 0.2912(3) 0.0689(13) Uani 1 1 d D U . . .
O6 O 0.4064(4) -0.0036(2) 0.5391(4) 0.0705(16) Uani 1 1 d . U . . .
O7 O 0.3032(3) 0.1001(2) 0.6979(3) 0.0544(13) Uani 1 1 d . U . . .
F1A F 0.6930(5) 0.2111(3) 0.6385(4) 0.0829(14) Uani 0.765(8) 1 d D U P D 1
F2A F 0.7549(5) 0.1735(3) 0.5709(4) 0.0829(14) Uani 0.765(8) 1 d D U P D 1
F3A F 0.8085(5) 0.1756(3) 0.6776(4) 0.0829(14) Uani 0.765(8) 1 d D U P D 1
F1B F 0.6987(12) 0.1942(10) 0.6090(13) 0.0829(14) Uani 0.235(8) 1 d D U P D 2
F2B F 0.8126(13) 0.1616(9) 0.6060(12) 0.0829(14) Uani 0.235(8) 1 d D U P D 2
F3B F 0.7918(15) 0.1915(11) 0.6998(10) 0.0829(14) Uani 0.235(8) 1 d D U P D 2
F4A F 1.0463(5) 0.3179(5) 0.6638(4) 0.0593(10) Uani 0.518(8) 1 d D U P E 1
F5A F 0.9995(8) 0.3359(5) 0.7499(5) 0.0593(10) Uani 0.518(8) 1 d D U P E 1
F6A F 1.0035(6) 0.4017(4) 0.6780(5) 0.0593(10) Uani 0.518(8) 1 d D U P E 1
F4B F 1.0394(6) 0.3490(5) 0.6510(5) 0.0593(10) Uani 0.482(8) 1 d D U P E 2
F5B F 1.0063(9) 0.3218(5) 0.7420(6) 0.0593(10) Uani 0.482(8) 1 d D U P E 2
F6B F 0.9794(6) 0.4059(4) 0.7026(5) 0.0593(10) Uani 0.482(8) 1 d D U P E 2
F7A F 0.9903(8) 0.4124(9) 0.3538(7) 0.0684(12) Uani 0.394(16) 1 d D U P F 1
F8A F 1.0337(11) 0.4000(6) 0.4600(7) 0.0684(12) Uani 0.394(16) 1 d D U P F 1
F9A F 1.0443(8) 0.4822(5) 0.4170(10) 0.0684(12) Uani 0.394(16) 1 d D U P F 1
F7B F 0.9828(5) 0.3892(5) 0.3675(5) 0.0684(12) Uani 0.606(16) 1 d D U P F 2
F8B F 1.0352(7) 0.4142(5) 0.4703(5) 0.0684(12) Uani 0.606(16) 1 d D U P F 2
F9B F 1.0329(5) 0.4724(4) 0.3887(6) 0.0684(12) Uani 0.606(16) 1 d D U P F 2
F10A F 0.8245(6) 0.6232(3) 0.4161(5) 0.0834(14) Uani 0.621(6) 1 d D U P G 1
F11A F 0.7890(6) 0.5923(3) 0.3190(5) 0.0834(14) Uani 0.621(6) 1 d D U P G 1
F12A F 0.7079(6) 0.5907(3) 0.3820(6) 0.0834(14) Uani 0.621(6) 1 d D U P G 1
F10B F 0.7496(10) 0.6049(5) 0.4349(7) 0.0834(14) Uani 0.379(6) 1 d D U P G 2
F11B F 0.8184(9) 0.6135(6) 0.3621(9) 0.0834(14) Uani 0.379(6) 1 d D U P G 2
F12B F 0.7051(9) 0.5760(6) 0.3382(8) 0.0834(14) Uani 0.379(6) 1 d D U P G 2
Cs1A Cs 0.1737(2) 0.19237(18) 0.4147(2) 0.0726(9) Uani 0.496(7) 1 d . U P H 1
O3A O 0.0868(10) 0.1526(8) 0.2587(9) 0.1039(12) Uani 0.496(7) 1 d D U P H 1
C11A C 0.0399(15) 0.1976(11) 0.2768(14) 0.1039(12) Uani 0.496(7) 1 d D U P H 1
H11A H 0.016842 0.214815 0.232145 0.125 Uiso 0.496(7) 1 calc R U P H 1
H11B H 0.081529 0.224543 0.299339 0.125 Uiso 0.496(7) 1 calc R U P H 1
C12A C -0.0237(13) 0.2088(14) 0.3137(10) 0.1039(12) Uani 0.496(7) 1 d D U P H 1
H12A H -0.058824 0.238230 0.287741 0.125 Uiso 0.496(7) 1 calc R U P H 1
H12B H -0.055726 0.173783 0.310769 0.125 Uiso 0.496(7) 1 calc R U P H 1
O4A O -0.0048(10) 0.2264(9) 0.3838(8) 0.1039(12) Uani 0.496(7) 1 d D U P H 1
C13A C -0.0387(13) 0.2328(14) 0.4335(10) 0.1039(12) Uani 0.496(7) 1 d D U P H 1
H13A H -0.067273 0.197140 0.437611 0.125 Uiso 0.496(7) 1 calc R U P H 1
H13B H -0.079331 0.262699 0.420170 0.125 Uiso 0.496(7) 1 calc R U P H 1
C14A C 0.0092(14) 0.2472(11) 0.5020(11) 0.1039(12) Uani 0.496(7) 1 d D U P H 1
H14A H 0.034018 0.284850 0.500725 0.125 Uiso 0.496(7) 1 calc R U P H 1
H14B H -0.025808 0.249396 0.533946 0.125 Uiso 0.496(7) 1 calc R U P H 1
O5A O 0.0646(11) 0.2091(10) 0.5234(10) 0.1039(12) Uani 0.496(7) 1 d D U P H 1
C15A C 0.1122(16) 0.2240(13) 0.5867(13) 0.1039(12) Uani 0.496(7) 1 d D U P H 1
H15A H 0.152969 0.194926 0.601461 0.156 Uiso 0.496(7) 1 calc R U P H 1
H15B H 0.137643 0.260549 0.583236 0.156 Uiso 0.496(7) 1 calc R U P H 1
H15C H 0.079365 0.226816 0.619665 0.156 Uiso 0.496(7) 1 calc R U P H 1
Cs1B Cs 0.1708(2) 0.18378(13) 0.4044(2) 0.0639(9) Uani 0.504(7) 1 d . U P H 2
O3B O 0.0881(10) 0.1798(9) 0.2509(9) 0.1039(12) Uani 0.504(7) 1 d D U P H 2
C11B C 0.0046(11) 0.1869(12) 0.2416(14) 0.1039(12) Uani 0.504(7) 1 d D U P H 2
H11C H -0.020699 0.176215 0.194302 0.125 Uiso 0.504(7) 1 calc R U P H 2
H11D H -0.005677 0.227807 0.246204 0.125 Uiso 0.504(7) 1 calc R U P H 2
C12B C -0.0366(14) 0.1559(12) 0.2862(9) 0.1039(12) Uani 0.504(7) 1 d D U P H 2
H12C H -0.094359 0.162913 0.272470 0.125 Uiso 0.504(7) 1 calc R U P H 2
H12D H -0.027128 0.114641 0.283879 0.125 Uiso 0.504(7) 1 calc R U P H 2
O4B O -0.0041(10) 0.1769(8) 0.3542(8) 0.1039(12) Uani 0.504(7) 1 d D U P H 2
C13B C -0.0440(14) 0.1596(12) 0.3970(10) 0.1039(12) Uani 0.504(7) 1 d D U P H 2
H13C H -0.032398 0.119018 0.406709 0.125 Uiso 0.504(7) 1 calc R U P H 2
H13D H -0.101313 0.163085 0.375706 0.125 Uiso 0.504(7) 1 calc R U P H 2
C14B C -0.0265(12) 0.1911(13) 0.4613(12) 0.1039(12) Uani 0.504(7) 1 d D U P H 2
H14C H -0.039059 0.231686 0.452578 0.125 Uiso 0.504(7) 1 calc R U P H 2
H14D H -0.059616 0.176402 0.491058 0.125 Uiso 0.504(7) 1 calc R U P H 2
O5B O 0.0484(10) 0.1851(9) 0.4910(10) 0.1039(12) Uani 0.504(7) 1 d D U P H 2
C15B C 0.0726(18) 0.2099(14) 0.5558(13) 0.1039(12) Uani 0.504(7) 1 d D U P H 2
H15D H 0.129384 0.203270 0.573800 0.156 Uiso 0.504(7) 1 calc R U P H 2
H15E H 0.062379 0.250769 0.552382 0.156 Uiso 0.504(7) 1 calc R U P H 2
H15F H 0.042812 0.192926 0.586142 0.156 Uiso 0.504(7) 1 calc R U P H 2
F13A F 0.5046(8) 0.3485(5) 0.2098(5) 0.0695(15) Uani 0.64(2) 1 d D U P I 1
F14A F 0.4520(6) 0.3404(5) 0.2934(7) 0.0695(15) Uani 0.64(2) 1 d D U P I 1
F15A F 0.5054(7) 0.4183(5) 0.2801(6) 0.0695(15) Uani 0.64(2) 1 d D U P I 1
F13B F 0.5336(14) 0.3486(8) 0.2067(9) 0.0695(15) Uani 0.36(2) 1 d D U P I 2
F14B F 0.4536(11) 0.3442(9) 0.2711(12) 0.0695(15) Uani 0.36(2) 1 d D U P I 2
F15B F 0.5241(11) 0.4195(8) 0.2674(11) 0.0695(15) Uani 0.36(2) 1 d D U P I 2
F16A F 0.6639(7) 0.1682(4) 0.3722(6) 0.0852(15) Uani 0.533(8) 1 d D U P J 1
F17A F 0.6787(7) 0.1921(5) 0.2754(6) 0.0852(15) Uani 0.533(8) 1 d D U P J 1
F18A F 0.7778(7) 0.1942(5) 0.3559(6) 0.0852(15) Uani 0.533(8) 1 d D U P J 1
F16B F 0.7288(9) 0.1757(4) 0.4052(6) 0.0852(15) Uani 0.467(8) 1 d D U P J 2
F17B F 0.6810(8) 0.1749(5) 0.2967(7) 0.0852(15) Uani 0.467(8) 1 d D U P J 2
F18B F 0.7896(8) 0.2132(5) 0.3393(7) 0.0852(15) Uani 0.467(8) 1 d D U P J 2
F19A F 0.4237(8) 0.4326(8) 0.5122(9) 0.106(2) Uani 0.403(7) 1 d D U P K 1
F20A F 0.4657(10) 0.3500(7) 0.5464(10) 0.106(2) Uani 0.403(7) 1 d D U P K 1
F21A F 0.4513(8) 0.4121(7) 0.6182(8) 0.106(2) Uani 0.403(7) 1 d D U P K 1
F19B F 0.4319(5) 0.4036(5) 0.4747(6) 0.106(2) Uani 0.597(7) 1 d D U P K 2
F20B F 0.4553(6) 0.3628(5) 0.5696(7) 0.106(2) Uani 0.597(7) 1 d D U P K 2
F21B F 0.4193(5) 0.4501(5) 0.5612(7) 0.106(2) Uani 0.597(7) 1 d D U P K 2
F22A F 0.6538(6) 0.5719(4) 0.6783(5) 0.0923(15) Uani 0.617(7) 1 d D U P L 1
F23A F 0.7617(6) 0.5580(4) 0.6513(5) 0.0923(15) Uani 0.617(7) 1 d D U P L 1
F24A F 0.7338(7) 0.5072(4) 0.7278(4) 0.0923(15) Uani 0.617(7) 1 d D U P L 1
F22B F 0.6601(10) 0.5778(5) 0.6449(8) 0.0923(15) Uani 0.383(7) 1 d D U P L 2
F23B F 0.7723(8) 0.5334(7) 0.6828(8) 0.0923(15) Uani 0.383(7) 1 d D U P L 2
F24B F 0.6681(10) 0.5161(6) 0.7214(7) 0.0923(15) Uani 0.383(7) 1 d D U P L 2
P1 P 0.34378(10) 0.10225(7) 0.56502(9) 0.0355(4) Uani 1 1 d . U . . .
Ni1 Ni 0.24929(7) 0.05263(4) 0.50241(5) 0.0565(3) Uani 1 1 d . U . . .
C37A C 0.1204(9) -0.0613(6) 0.4562(8) 0.084(2) Uani 0.661(7) 1 d D U P H 1
H37A H 0.155426 -0.083722 0.491648 0.126 Uiso 0.661(7) 1 calc R U P H 1
H37B H 0.077725 -0.044876 0.474110 0.126 Uiso 0.661(7) 1 calc R U P H 1
H37C H 0.097684 -0.085760 0.417563 0.126 Uiso 0.661(7) 1 calc R U P H 1
C38A C 0.1036(8) 0.0316(6) 0.3644(7) 0.084(2) Uani 0.661(7) 1 d D U P H 1
H38A H 0.129280 0.063142 0.346746 0.126 Uiso 0.661(7) 1 calc R U P H 1
H38B H 0.081093 0.005322 0.327536 0.126 Uiso 0.661(7) 1 calc R U P H 1
H38C H 0.061135 0.046206 0.384083 0.126 Uiso 0.661(7) 1 calc R U P H 1
C39A C 0.2316(9) -0.0431(6) 0.3769(7) 0.084(2) Uani 0.661(7) 1 d D U P H 1
H39A H 0.264703 -0.016124 0.359327 0.126 Uiso 0.661(7) 1 calc R U P H 1
H39B H 0.265324 -0.071914 0.404179 0.126 Uiso 0.661(7) 1 calc R U P H 1
H39C H 0.194400 -0.061329 0.339037 0.126 Uiso 0.661(7) 1 calc R U P H 1
P2A P 0.1763(2) -0.00553(15) 0.4294(2) 0.0629(12) Uani 0.661(7) 1 d D U P H 1
C37B C 0.0984(18) -0.0459(8) 0.4756(14) 0.084(2) Uani 0.339(7) 1 d D U P H 2
H37D H 0.142120 -0.073119 0.487528 0.126 Uiso 0.339(7) 1 calc R U P H 2
H37E H 0.080341 -0.035907 0.516290 0.126 Uiso 0.339(7) 1 calc R U P H 2
H37F H 0.054535 -0.062841 0.442072 0.126 Uiso 0.339(7) 1 calc R U P H 2
C38B C 0.1462(17) -0.0062(10) 0.3602(10) 0.084(2) Uani 0.339(7) 1 d D U P H 2
H38D H 0.191876 -0.031698 0.367257 0.126 Uiso 0.339(7) 1 calc R U P H 2
H38E H 0.098646 -0.026165 0.335444 0.126 Uiso 0.339(7) 1 calc R U P H 2
H38F H 0.155670 0.026843 0.333995 0.126 Uiso 0.339(7) 1 calc R U P H 2
C39B C 0.0481(13) 0.0624(9) 0.4214(14) 0.084(2) Uani 0.339(7) 1 d D U P H 2
H39D H 0.062413 0.097762 0.402000 0.126 Uiso 0.339(7) 1 calc R U P H 2
H39E H 0.005006 0.043817 0.388676 0.126 Uiso 0.339(7) 1 calc R U P H 2
H39F H 0.030812 0.070750 0.462895 0.126 Uiso 0.339(7) 1 calc R U P H 2
P2B P 0.1320(7) 0.0168(4) 0.4408(4) 0.084(3) Uani 0.339(7) 1 d D U P H 2
C1_1 C 0.1889(6) 0.3373(4) 0.4228(5) 0.0824(10) Uani 1 1 d D U . . .
H1_1 H 0.160296 0.352094 0.453451 0.099 Uiso 1 1 calc R U . H 1
C2_1 C 0.1511(6) 0.3311(4) 0.3562(5) 0.0824(10) Uani 1 1 d D U . . .
H2_1 H 0.096680 0.340463 0.340157 0.099 Uiso 1 1 calc R U . H 1
C3_1 C 0.1949(6) 0.3109(4) 0.3135(5) 0.0824(10) Uani 1 1 d D U . . .
H3_1 H 0.170871 0.306632 0.266616 0.099 Uiso 1 1 calc R U . H 1
C4_1 C 0.2737(6) 0.2967(4) 0.3377(5) 0.0824(10) Uani 1 1 d D U . . .
H4_1 H 0.302589 0.282109 0.307220 0.099 Uiso 1 1 calc R U . H 1
C5_1 C 0.3111(7) 0.3029(4) 0.4044(5) 0.0824(10) Uani 1 1 d D U . . .
H5_1 H 0.365586 0.293814 0.420519 0.099 Uiso 1 1 calc R U . H 1
C6_1 C 0.2672(6) 0.3227(4) 0.4467(5) 0.0824(10) Uani 1 1 d D U . . .
H6_1 H 0.291005 0.326492 0.493611 0.099 Uiso 1 1 calc R U . H 1

loop_
_atom_site_aniso_label
_atom_site_aniso_U_11
_atom_site_aniso_U_22
_atom_site_aniso_U_33
_atom_site_aniso_U_23
_atom_site_aniso_U_13
_atom_site_aniso_U_12
C1 0.060(4) 0.030(3) 0.051(3) -0.004(3) 0.032(3) -0.002(3)
C2 0.079(4) 0.036(3) 0.046(3) -0.004(3) 0.030(3) 0.001(3)
C3 0.060(4) 0.036(4) 0.066(4) 0.009(3) 0.043(3) 0.010(3)
C4 0.044(4) 0.045(4) 0.065(4) 0.013(3) 0.031(3) 0.006(3)
C5 0.037(3) 0.040(4) 0.057(4) 0.014(3) 0.018(3) 0.005(3)
C6 0.051(3) 0.029(3) 0.049(3) -0.002(2) 0.030(2) -0.001(2)
C7 0.054(5) 0.066(6) 0.099(7) 0.021(5) 0.031(4) -0.010(4)
C8 0.096(5) 0.046(4) 0.053(4) 0.001(3) 0.027(3) -0.004(4)
C400 0.073(5) 0.061(5) 0.089(5) -0.027(4) 0.015(5) 0.016(4)
C9 0.108(6) 0.084(7) 0.062(5) -0.021(5) 0.002(4) -0.010(5)
C10 0.104(6) 0.129(8) 0.069(4) -0.006(4) 0.004(4) 0.000(6)
C16 0.051(4) 0.044(4) 0.072(4) 0.022(3) 0.034(3) 0.019(3)
C17 0.070(5) 0.053(4) 0.086(5) 0.017(4) 0.043(4) 0.020(4)
C18 0.091(6) 0.058(5) 0.111(7) 0.015(4) 0.052(5) 0.043(5)
C19 0.090(7) 0.121(9) 0.083(7) 0.010(6) 0.017(5) 0.036(7)
C20 0.075(6) 0.111(8) 0.090(7) 0.006(6) 0.008(5) 0.028(6)
C21 0.047(4) 0.090(6) 0.072(5) 0.015(4) 0.017(4) 0.012(4)
C22 0.141(11) 0.046(5) 0.157(11) -0.012(6) 0.093(9) 0.023(6)
C23 0.053(4) 0.036(3) 0.041(3) 0.001(3) 0.021(3) 0.009(3)
C24 0.073(5) 0.052(4) 0.044(4) 0.011(3) 0.027(4) 0.019(4)
C25 0.170(11) 0.066(5) 0.057(5) 0.005(4) 0.061(6) 0.033(6)
C26 0.262(16) 0.056(5) 0.079(7) -0.003(5) 0.095(9) 0.036(8)
C27 0.219(13) 0.037(4) 0.065(5) 0.004(4) 0.067(6) 0.028(6)
C28 0.095(5) 0.036(3) 0.057(3) 0.000(3) 0.035(3) 0.015(4)
C29 0.101(7) 0.083(7) 0.060(5) 0.028(5) 0.044(5) 0.017(6)
C31 0.083(6) 0.049(4) 0.071(5) 0.005(4) 0.038(4) -0.006(4)
C32 0.119(8) 0.061(6) 0.095(7) 0.022(5) 0.050(6) -0.009(5)
C33 0.107(8) 0.096(8) 0.117(9) 0.021(6) 0.065(7) -0.019(6)
C34 0.088(7) 0.095(8) 0.160(11) 0.022(7) 0.073(8) -0.006(6)
C35 0.067(6) 0.078(6) 0.107(7) 0.024(5) 0.031(5) 0.002(4)
C36 0.075(5) 0.064(5) 0.090(5) 0.023(4) 0.051(4) -0.003(4)
C100 0.034(3) 0.038(3) 0.039(3) -0.004(2) 0.012(2) -0.002(2)
C101 0.044(4) 0.042(4) 0.051(4) 0.000(3) 0.010(3) -0.008(3)
C102 0.052(4) 0.046(4) 0.059(4) 0.005(3) 0.010(3) -0.002(3)
C103 0.048(4) 0.045(4) 0.052(4) 0.008(3) 0.009(3) 0.005(3)
C104 0.038(3) 0.045(3) 0.040(3) 0.005(3) 0.011(2) 0.004(3)
C105 0.037(3) 0.037(3) 0.039(3) -0.001(3) 0.014(2) 0.000(3)
C106 0.081(5) 0.046(4) 0.085(5) 0.014(4) 0.000(5) -0.015(4)
C107 0.038(3) 0.059(4) 0.047(4) 0.010(3) 0.010(3) -0.003(3)
C108 0.031(3) 0.038(3) 0.035(3) -0.005(2) 0.007(2) -0.003(2)
C109 0.034(3) 0.041(3) 0.034(3) -0.007(3) 0.010(2) 0.005(3)
C110 0.035(3) 0.054(4) 0.041(4) -0.009(3) 0.014(3) -0.001(3)
C111 0.041(3) 0.047(4) 0.046(4) -0.005(3) 0.020(3) -0.009(3)
C112 0.042(3) 0.039(3) 0.051(4) -0.009(3) 0.022(3) -0.010(3)
C113 0.031(3) 0.041(3) 0.041(3) -0.004(3) 0.014(3) 0.001(2)
C114 0.043(4) 0.087(5) 0.059(4) -0.006(4) 0.029(3) 0.005(3)
C115 0.065(4) 0.033(4) 0.112(6) 0.004(4) 0.049(4) -0.003(3)
C116 0.030(3) 0.040(3) 0.045(3) 0.001(3) 0.012(2) -0.004(3)
C117 0.040(3) 0.045(4) 0.040(3) 0.001(3) 0.009(3) -0.008(3)
C118 0.041(3) 0.049(4) 0.044(3) -0.003(3) 0.013(3) -0.016(3)
C119 0.046(4) 0.056(4) 0.048(4) -0.011(3) 0.019(3) -0.015(3)
C120 0.043(4) 0.049(3) 0.063(4) -0.012(3) 0.023(3) -0.009(3)
C121 0.041(4) 0.051(4) 0.048(4) -0.004(3) 0.016(3) 0.003(3)
C122 0.056(4) 0.069(4) 0.056(4) 0.002(4) -0.007(3) -0.013(4)
C123 0.041(3) 0.048(4) 0.064(5) 0.016(3) 0.019(3) 0.000(3)
C124 0.037(3) 0.036(3) 0.044(3) 0.006(3) 0.014(3) 0.000(3)
C125 0.052(4) 0.067(5) 0.093(6) 0.031(4) 0.042(4) 0.014(3)
C126 0.082(5) 0.058(5) 0.084(6) 0.024(4) 0.057(4) 0.027(4)
C127 0.077(4) 0.048(4) 0.057(4) 0.010(3) 0.040(3) 0.015(3)
C128 0.050(4) 0.042(4) 0.044(4) 0.003(3) 0.018(3) 0.003(3)
C129 0.048(4) 0.116(6) 0.154(7) 0.061(6) 0.056(5) 0.019(4)
C130 0.143(7) 0.054(5) 0.065(5) -0.008(4) 0.054(5) 0.005(4)
B1 0.031(3) 0.039(4) 0.044(4) -0.001(3) 0.010(3) -0.003(3)
O1 0.083(3) 0.047(2) 0.048(3) -0.007(2) 0.021(2) -0.024(2)
O2 0.093(3) 0.066(3) 0.042(3) -0.009(2) 0.004(2) -0.010(3)
O6 0.096(4) 0.035(3) 0.101(4) 0.004(3) 0.065(3) 0.021(3)
O7 0.067(3) 0.056(3) 0.049(3) 0.020(2) 0.033(3) 0.017(3)
F1A 0.095(3) 0.054(2) 0.092(3) 0.017(2) 0.006(2) -0.023(2)
F2A 0.095(3) 0.054(2) 0.092(3) 0.017(2) 0.006(2) -0.023(2)
F3A 0.095(3) 0.054(2) 0.092(3) 0.017(2) 0.006(2) -0.023(2)
F1B 0.095(3) 0.054(2) 0.092(3) 0.017(2) 0.006(2) -0.023(2)
F2B 0.095(3) 0.054(2) 0.092(3) 0.017(2) 0.006(2) -0.023(2)
F3B 0.095(3) 0.054(2) 0.092(3) 0.017(2) 0.006(2) -0.023(2)
F4A 0.0461(19) 0.079(3) 0.052(2) 0.002(2) 0.0099(14) -0.007(2)
F5A 0.0461(19) 0.079(3) 0.052(2) 0.002(2) 0.0099(14) -0.007(2)
F6A 0.0461(19) 0.079(3) 0.052(2) 0.002(2) 0.0099(14) -0.007(2)
F4B 0.0461(19) 0.079(3) 0.052(2) 0.002(2) 0.0099(14) -0.007(2)
F5B 0.0461(19) 0.079(3) 0.052(2) 0.002(2) 0.0099(14) -0.007(2)
F6B 0.0461(19) 0.079(3) 0.052(2) 0.002(2) 0.0099(14) -0.007(2)
F7A 0.0451(17) 0.090(3) 0.078(3) -0.013(2) 0.0312(19) 0.0093(19)
F8A 0.0451(17) 0.090(3) 0.078(3) -0.013(2) 0.0312(19) 0.0093(19)
F9A 0.0451(17) 0.090(3) 0.078(3) -0.013(2) 0.0312(19) 0.0093(19)
F7B 0.0451(17) 0.090(3) 0.078(3) -0.013(2) 0.0312(19) 0.0093(19)
F8B 0.0451(17) 0.090(3) 0.078(3) -0.013(2) 0.0312(19) 0.0093(19)
F9B 0.0451(17) 0.090(3) 0.078(3) -0.013(2) 0.0312(19) 0.0093(19)
F10A 0.111(3) 0.041(2) 0.100(4) 0.011(2) 0.027(3) 0.012(2)
F11A 0.111(3) 0.041(2) 0.100(4) 0.011(2) 0.027(3) 0.012(2)
F12A 0.111(3) 0.041(2) 0.100(4) 0.011(2) 0.027(3) 0.012(2)
F10B 0.111(3) 0.041(2) 0.100(4) 0.011(2) 0.027(3) 0.012(2)
F11B 0.111(3) 0.041(2) 0.100(4) 0.011(2) 0.027(3) 0.012(2)
F12B 0.111(3) 0.041(2) 0.100(4) 0.011(2) 0.027(3) 0.012(2)
Cs1A 0.0374(10) 0.113(2) 0.0663(12) 0.0372(15) 0.0093(7) -0.0091(12)
O3A 0.0794(19) 0.132(3) 0.098(3) 0.003(2) 0.0158(16) 0.0045(19)
C11A 0.0794(19) 0.132(3) 0.098(3) 0.003(2) 0.0158(16) 0.0045(19)
C12A 0.0794(19) 0.132(3) 0.098(3) 0.003(2) 0.0158(16) 0.0045(19)
O4A 0.0794(19) 0.132(3) 0.098(3) 0.003(2) 0.0158(16) 0.0045(19)
C13A 0.0794(19) 0.132(3) 0.098(3) 0.003(2) 0.0158(16) 0.0045(19)
C14A 0.0794(19) 0.132(3) 0.098(3) 0.003(2) 0.0158(16) 0.0045(19)
O5A 0.0794(19) 0.132(3) 0.098(3) 0.003(2) 0.0158(16) 0.0045(19)
C15A 0.0794(19) 0.132(3) 0.098(3) 0.003(2) 0.0158(16) 0.0045(19)
Cs1B 0.0657(15) 0.0404(8) 0.0912(19) -0.0021(9) 0.0298(12) 0.0100(7)
O3B 0.0794(19) 0.132(3) 0.098(3) 0.003(2) 0.0158(16) 0.0045(19)
C11B 0.0794(19) 0.132(3) 0.098(3) 0.003(2) 0.0158(16) 0.0045(19)
C12B 0.0794(19) 0.132(3) 0.098(3) 0.003(2) 0.0158(16) 0.0045(19)
O4B 0.0794(19) 0.132(3) 0.098(3) 0.003(2) 0.0158(16) 0.0045(19)
C13B 0.0794(19) 0.132(3) 0.098(3) 0.003(2) 0.0158(16) 0.0045(19)
C14B 0.0794(19) 0.132(3) 0.098(3) 0.003(2) 0.0158(16) 0.0045(19)
O5B 0.0794(19) 0.132(3) 0.098(3) 0.003(2) 0.0158(16) 0.0045(19)
C15B 0.0794(19) 0.132(3) 0.098(3) 0.003(2) 0.0158(16) 0.0045(19)
F13A 0.048(2) 0.092(2) 0.060(3) 0.007(2) -0.004(3) -0.003(2)
F14A 0.048(2) 0.092(2) 0.060(3) 0.007(2) -0.004(3) -0.003(2)
F15A 0.048(2) 0.092(2) 0.060(3) 0.007(2) -0.004(3) -0.003(2)
F13B 0.048(2) 0.092(2) 0.060(3) 0.007(2) -0.004(3) -0.003(2)
F14B 0.048(2) 0.092(2) 0.060(3) 0.007(2) -0.004(3) -0.003(2)
F15B 0.048(2) 0.092(2) 0.060(3) 0.007(2) -0.004(3) -0.003(2)
F16A 0.114(3) 0.045(3) 0.101(4) -0.003(2) 0.036(3) 0.023(3)
F17A 0.114(3) 0.045(3) 0.101(4) -0.003(2) 0.036(3) 0.023(3)
F18A 0.114(3) 0.045(3) 0.101(4) -0.003(2) 0.036(3) 0.023(3)
F16B 0.114(3) 0.045(3) 0.101(4) -0.003(2) 0.036(3) 0.023(3)
F17B 0.114(3) 0.045(3) 0.101(4) -0.003(2) 0.036(3) 0.023(3)
F18B 0.114(3) 0.045(3) 0.101(4) -0.003(2) 0.036(3) 0.023(3)
F19A 0.046(2) 0.127(5) 0.158(6) 0.040(4) 0.048(3) 0.005(3)
F20A 0.046(2) 0.127(5) 0.158(6) 0.040(4) 0.048(3) 0.005(3)
F21A 0.046(2) 0.127(5) 0.158(6) 0.040(4) 0.048(3) 0.005(3)
F19B 0.046(2) 0.127(5) 0.158(6) 0.040(4) 0.048(3) 0.005(3)
F20B 0.046(2) 0.127(5) 0.158(6) 0.040(4) 0.048(3) 0.005(3)
F21B 0.046(2) 0.127(5) 0.158(6) 0.040(4) 0.048(3) 0.005(3)
F22A 0.138(4) 0.066(3) 0.077(3) -0.022(2) 0.036(3) -0.003(3)
F23A 0.138(4) 0.066(3) 0.077(3) -0.022(2) 0.036(3) -0.003(3)
F24A 0.138(4) 0.066(3) 0.077(3) -0.022(2) 0.036(3) -0.003(3)
F22B 0.138(4) 0.066(3) 0.077(3) -0.022(2) 0.036(3) -0.003(3)
F23B 0.138(4) 0.066(3) 0.077(3) -0.022(2) 0.036(3) -0.003(3)
F24B 0.138(4) 0.066(3) 0.077(3) -0.022(2) 0.036(3) -0.003(3)
P1 0.0404(9) 0.0256(8) 0.0479(9) 0.0058(7) 0.0252(7) 0.0064(6)
Ni1 0.0740(7) 0.0423(6) 0.0581(6) -0.0010(4) 0.0254(5) -0.0244(5)
C37A 0.097(5) 0.070(5) 0.085(5) -0.018(3) 0.020(4) -0.037(3)
C38A 0.097(5) 0.070(5) 0.085(5) -0.018(3) 0.020(4) -0.037(3)
C39A 0.097(5) 0.070(5) 0.085(5) -0.018(3) 0.020(4) -0.037(3)
P2A 0.059(2) 0.0420(19) 0.085(3) 0.0027(16) 0.0098(18) -0.0170(16)
C37B 0.097(5) 0.070(5) 0.085(5) -0.018(3) 0.020(4) -0.037(3)
C38B 0.097(5) 0.070(5) 0.085(5) -0.018(3) 0.020(4) -0.037(3)
C39B 0.097(5) 0.070(5) 0.085(5) -0.018(3) 0.020(4) -0.037(3)
P2B 0.098(6) 0.080(5) 0.080(5) -0.013(4) 0.033(4) -0.044(5)
C1_1 0.099(2) 0.0645(17) 0.089(2) 0.0128(16) 0.031(2) 0.0260(15)
C2_1 0.099(2) 0.0645(17) 0.089(2) 0.0128(16) 0.031(2) 0.0260(15)
C3_1 0.099(2) 0.0645(17) 0.089(2) 0.0128(16) 0.031(2) 0.0260(15)
C4_1 0.099(2) 0.0645(17) 0.089(2) 0.0128(16) 0.031(2) 0.0260(15)
C5_1 0.099(2) 0.0645(17) 0.089(2) 0.0128(16) 0.031(2) 0.0260(15)
C6_1 0.099(2) 0.0645(17) 0.089(2) 0.0128(16) 0.031(2) 0.0260(15)

loop_
_atom_type_symbol
_atom_type_description
_atom_type_scat_dispersion_real
_atom_type_scat_dispersion_imag
_atom_type_scat_source
C C 0.0033 0.0016 'International Tables Vol C Tables 4.2.6.8 and 6.1.1.4'
H H 0.0000 0.0000 'International Tables Vol C Tables 4.2.6.8 and 6.1.1.4'
B B 0.0013 0.0007 'International Tables Vol C Tables 4.2.6.8 and 6.1.1.4'
O O 0.0106 0.0060 'International Tables Vol C Tables 4.2.6.8 and 6.1.1.4'
F F 0.0171 0.0103 'International Tables Vol C Tables 4.2.6.8 and 6.1.1.4'
P P 0.1023 0.0942 'International Tables Vol C Tables 4.2.6.8 and 6.1.1.4'
Ni Ni 0.3393 1.1124 'International Tables Vol C Tables 4.2.6.8 and 6.1.1.4'
Cs Cs -0.3680 2.1192 'International Tables Vol C Tables 4.2.6.8 and 6.1.1.4'

loop_
_geom_angle_atom_site_label_1
_geom_angle_atom_site_label_2
_geom_angle_atom_site_label_3
_geom_angle
_geom_angle_site_symmetry_1
_geom_angle_site_symmetry_3
_geom_angle_publ_flag
O1 C1 C6 121.0(6) . . ?
O1 C1 C2 120.7(7) . . ?
C6 C1 C2 118.3(7) . . ?
C3 C2 C1 118.4(7) . . ?
C3 C2 C8 122.7(7) . . ?
C1 C2 C8 119.0(7) . . ?
C3 C2 Cs1A 119.4(5) . . ?
C1 C2 Cs1A 61.0(4) . . ?
C8 C2 Cs1A 89.3(5) . . ?
C4 C3 C2 123.6(7) . . ?
C5 C4 C3 117.1(7) . . ?
C5 C4 C7 121.0(8) . . ?
C3 C4 C7 121.9(7) . . ?
C4 C5 C6 121.7(7) . . ?
C1 C6 C5 120.8(6) . . ?
C1 C6 P1 113.0(5) . . ?
C5 C6 P1 126.2(6) . . ?
C1 C6 Cs1A 56.7(4) . . ?
C5 C6 Cs1A 120.2(4) . . ?
P1 C6 Cs1A 89.3(2) . . ?
O2 C8 C2 109.3(7) . . ?
O2 C8 Cs1B 44.6(4) . . ?
C2 C8 Cs1B 72.1(5) . . ?
F18A C400 F16A 118.2(10) . . ?
F17B C400 F16B 116.1(11) . . ?
F18A C400 F17A 98.8(9) . . ?
F16A C400 F17A 101.1(9) . . ?
F17B C400 C120 123.0(11) . . ?
F18A C400 C120 117.8(10) . . ?
F16A C400 C120 113.1(9) . . ?
F16B C400 C120 116.3(9) . . ?
F17A C400 C120 103.5(9) . . ?
F17B C400 F18B 96.9(9) . . ?
F16B C400 F18B 93.9(9) . . ?
C120 C400 F18B 100.4(8) . . ?
O2 C9 C10 107.5(9) . . ?
O3B C10 C9 123.8(13) . . ?
O3A C10 C9 104.0(12) . . ?
O3B C10 Cs1B 47.2(10) . . ?
C9 C10 Cs1B 82.8(6) . . ?
C17 C16 C21 117.9(8) . . ?
C17 C16 P1 118.2(7) . . ?
C21 C16 P1 123.8(6) . . ?
O6 C17 C16 114.4(8) . . ?
O6 C17 C18 127.0(8) . . ?
C16 C17 C18 118.5(10) . . ?
C19 C18 C17 117.3(9) . . ?
C20 C19 C18 125.5(11) . . ?
C19 C20 C21 116.8(12) . . ?
C16 C21 C20 124.0(10) . . ?
C28 C23 C24 118.4(6) . . ?
C28 C23 P1 121.0(5) . . ?
C24 C23 P1 120.5(5) . . ?
O7 C24 C25 124.5(7) . . ?
O7 C24 C23 116.0(6) . . ?
C25 C24 C23 119.4(7) . . ?
C26 C25 C24 119.8(8) . . ?
C27 C26 C25 121.3(9) . . ?
C26 C27 C28 120.1(9) . . ?
C23 C28 C27 121.0(8) . . ?
C23 C28 Cs1A 97.6(5) . . ?
C27 C28 Cs1A 112.2(7) . . ?
C36 C31 C32 120.7(9) . . ?
C31 C32 C33 120.3(10) . . ?
C34 C33 C32 117.8(10) . . ?
C33 C34 C35 122.4(12) . . ?
C34 C35 C36 120.5(10) . . ?
C31 C36 C35 117.6(8) . . ?
C31 C36 Ni1 123.0(7) . . ?
C35 C36 Ni1 118.6(7) . . ?
C101 C100 C105 115.1(6) . . ?
C101 C100 B1 121.1(6) . . ?
C105 C100 B1 123.6(6) . . ?
C102 C101 C100 123.3(7) . . ?
C101 C102 C103 120.2(7) . . ?
C101 C102 C106 119.8(7) . . ?
C103 C102 C106 120.0(7) . . ?
C104 C103 C102 117.8(7) . . ?
C103 C104 C105 121.2(6) . . ?
C103 C104 C107 118.6(6) . . ?
C105 C104 C107 120.1(6) . . ?
C104 C105 C100 122.4(6) . . ?
F3A C106 F2A 109.6(8) . . ?
F3A C106 F1A 107.4(9) . . ?
F2A C106 F1A 100.9(8) . . ?
F1B C106 F2B 108.1(14) . . ?
F1B C106 F3B 107.3(15) . . ?
F2B C106 F3B 97.7(12) . . ?
F1B C106 C102 121.7(13) . . ?
F3A C106 C102 117.0(8) . . ?
F2A C106 C102 110.7(8) . . ?
F1A C106 C102 110.0(8) . . ?
F2B C106 C102 110.2(12) . . ?
F3B C106 C102 109.1(12) . . ?
F4B C107 F5B 113.8(9) . . ?
F6A C107 F5A 108.2(8) . . ?
F6A C107 F4A 104.1(7) . . ?
F5A C107 F4A 102.4(7) . . ?
F4B C107 F6B 103.3(8) . . ?
F5B C107 F6B 104.1(8) . . ?
F4B C107 C104 114.0(7) . . ?
F5B C107 C104 112.7(9) . . ?
F6A C107 C104 115.7(7) . . ?
F5A C107 C104 114.9(8) . . ?
F4A C107 C104 110.4(7) . . ?
F6B C107 C104 107.8(7) . . ?
C113 C108 C109 115.5(6) . . ?
C113 C108 B1 122.8(6) . . ?
C109 C108 B1 121.4(6) . . ?
C110 C109 C108 121.8(6) . . ?
C111 C110 C109 121.7(6) . . ?
C111 C110 C114 119.6(7) . . ?
C109 C110 C114 118.7(7) . . ?
C110 C111 C112 117.4(6) . . ?
C113 C112 C111 120.8(7) . . ?
C113 C112 C115 121.2(6) . . ?
C111 C112 C115 118.0(6) . . ?
C112 C113 C108 122.6(6) . . ?
F9B C114 F8B 109.5(8) . . ?
F7A C114 F8A 106.8(10) . . ?
F9B C114 F7B 106.7(7) . . ?
F8B C114 F7B 103.2(8) . . ?
F7A C114 F9A 106.0(9) . . ?
F8A C114 F9A 101.5(9) . . ?
F9B C114 C110 116.4(8) . . ?
F7A C114 C110 114.6(9) . . ?
F8B C114 C110 110.0(7) . . ?
F8A C114 C110 116.5(9) . . ?
F7B C114 C110 110.3(7) . . ?
F9A C114 C110 110.2(9) . . ?
F12A C115 F10A 106.7(8) . . ?
F12A C115 F11A 105.9(9) . . ?
F10A C115 F11A 97.7(7) . . ?
F11B C115 F12B 109.3(11) . . ?
F11B C115 F10B 108.8(10) . . ?
F12B C115 F10B 92.8(9) . . ?
F11B C115 C112 122.9(10) . . ?
F12A C115 C112 117.4(7) . . ?
F10A C115 C112 113.7(9) . . ?
F11A C115 C112 113.4(7) . . ?
F12B C115 C112 111.3(8) . . ?
F10B C115 C112 107.4(9) . . ?
C117 C116 C121 115.1(6) . . ?
C117 C116 B1 121.1(6) . . ?
C121 C116 B1 123.7(6) . . ?
C118 C117 C116 122.2(7) . . ?
C117 C118 C119 120.9(7) . . ?
C117 C118 C122 120.9(7) . . ?
C119 C118 C122 118.1(7) . . ?
C120 C119 C118 117.6(7) . . ?
C119 C120 C121 121.7(7) . . ?
C119 C120 C400 119.9(7) . . ?
C121 C120 C400 118.1(8) . . ?
C120 C121 C116 122.4(7) . . ?
F13A C122 F15A 111.8(9) . . ?
F14B C122 F15B 116.0(15) . . ?
F13A C122 F14A 103.1(8) . . ?
F15A C122 F14A 98.6(10) . . ?
F14B C122 F13B 105.7(11) . . ?
F15B C122 F13B 97.3(13) . . ?
F14B C122 C118 121.7(13) . . ?
F13A C122 C118 119.0(10) . . ?
F15A C122 C118 114.3(8) . . ?
F15B C122 C118 109.9(10) . . ?
F14A C122 C118 106.9(8) . . ?
F13B C122 C118 102.0(11) . . ?
C125 C123 C124 122.0(8) . . ?
C123 C124 C128 115.1(6) . . ?
C123 C124 B1 125.4(6) . . ?
C128 C124 B1 119.1(6) . . ?
C126 C125 C123 121.3(8) . . ?
C126 C125 C129 120.8(9) . . ?
C123 C125 C129 117.9(10) . . ?
C125 C126 C127 117.8(7) . . ?
C128 C127 C126 120.5(8) . . ?
C128 C127 C130 120.7(8) . . ?
C126 C127 C130 118.8(7) . . ?
C127 C128 C124 123.3(7) . . ?
F20B C129 F21B 113.6(9) . . ?
F19A C129 F20A 114.4(17) . . ?
F19A C129 F21A 111.7(12) . . ?
F20A C129 F21A 93.2(10) . . ?
F19A C129 C125 118.5(12) . . ?
F20B C129 C125 119.2(10) . . ?
F21B C129 C125 115.1(12) . . ?
F20A C129 C125 109.6(10) . . ?
F21A C129 C125 106.2(12) . . ?
F20B C129 F19B 98.5(13) . . ?
F21B C129 F19B 96.0(10) . . ?
C125 C129 F19B 110.1(9) . . ?
F23B C130 F22B 114.3(11) . . ?
F22A C130 F24A 107.0(8) . . ?
F23B C130 F24B 111.6(10) . . ?
F22B C130 F24B 102.4(9) . . ?
F22A C130 F23A 101.2(8) . . ?
F24A C130 F23A 100.0(9) . . ?
F23B C130 C127 117.6(10) . . ?
F22A C130 C127 118.8(9) . . ?
F22B C130 C127 104.4(10) . . ?
F24A C130 C127 115.0(8) . . ?
F24B C130 C127 105.0(9) . . ?
F23A C130 C127 112.4(7) . . ?
C124 B1 C108 111.8(6) . . ?
C124 B1 C116 113.0(5) . . ?
C108 B1 C116 105.3(5) . . ?
C124 B1 C100 103.0(5) . . ?
C108 B1 C100 112.8(5) . . ?
C116 B1 C100 111.1(6) . . ?
C1 O1 Ni1 119.7(5) . . ?
C1 O1 Cs1B 90.8(4) . . ?
Ni1 O1 Cs1B 97.8(2) . . ?
C1 O1 Cs1A 88.0(4) . . ?
Ni1 O1 Cs1A 96.0(2) . . ?
C8 O2 C9 110.0(7) . . ?
C8 O2 Cs1B 116.4(5) . . ?
C9 O2 Cs1B 118.2(6) . . ?
C8 O2 Cs1A 115.7(4) . . ?
C9 O2 Cs1A 121.3(6) . . ?
C17 O6 C22 117.1(9) . . ?
C24 O7 C29 117.8(6) . . ?
O4A Cs1A O1 140.1(4) . . ?
O4A Cs1A C11A 48.0(4) . . ?
O1 Cs1A C11A 112.9(4) . . ?
O4A Cs1A O2 119.6(3) . . ?
O1 Cs1A O2 59.76(16) . . ?
C11A Cs1A O2 71.6(4) . . ?
O4A Cs1A O5A 52.8(4) . . ?
O1 Cs1A O5A 118.7(4) . . ?
C11A Cs1A O5A 99.9(5) . . ?
O2 Cs1A O5A 168.0(4) . . ?
O4A Cs1A O3A 71.0(4) . . ?
O1 Cs1A O3A 88.0(4) . . ?
C11A Cs1A O3A 25.5(3) . . ?
O2 Cs1A O3A 50.8(3) . . ?
O5A Cs1A O3A 118.5(4) . . ?
O4A Cs1A C1_1 79.3(4) . . ?
O1 Cs1A C1_1 140.5(2) . . ?
C11A Cs1A C1_1 92.0(5) . . ?
O2 Cs1A C1_1 104.2(2) . . ?
O5A Cs1A C1_1 84.1(5) . . ?
O3A Cs1A C1_1 109.9(4) . . ?
O4A Cs1A C6_1 102.0(4) . . ?
O1 Cs1A C6_1 117.8(2) . . ?
C11A Cs1A C6_1 110.0(5) . . ?
O2 Cs1A C6_1 95.8(2) . . ?
O5A Cs1A C6_1 95.0(5) . . ?
O3A Cs1A C6_1 121.2(4) . . ?
C1_1 Cs1A C6_1 22.98(18) . . ?
O4A Cs1A C2_1 70.3(4) . . ?
O1 Cs1A C2_1 144.0(2) . . ?
C11A Cs1A C2_1 70.3(5) . . ?
O2 Cs1A C2_1 90.3(2) . . ?
O5A Cs1A C2_1 94.7(4) . . ?
O3A Cs1A C2_1 87.1(4) . . ?
C1_1 Cs1A C2_1 22.79(18) . . ?
C6_1 Cs1A C2_1 40.3(2) . . ?
O4A Cs1A C3_1 85.1(4) . . ?
O1 Cs1A C3_1 122.9(2) . . ?
C11A Cs1A C3_1 67.3(5) . . ?
O2 Cs1A C3_1 68.1(2) . . ?
O5A Cs1A C3_1 117.1(4) . . ?
O3A Cs1A C3_1 75.7(4) . . ?
C1_1 Cs1A C3_1 39.1(2) . . ?
C6_1 Cs1A C3_1 45.6(3) . . ?
C2_1 Cs1A C3_1 22.45(17) . . ?
O4A Cs1A C5_1 116.5(4) . . ?
O1 Cs1A C5_1 101.9(2) . . ?
C11A Cs1A C5_1 106.1(5) . . ?
O2 Cs1A C5_1 74.07(19) . . ?
O5A Cs1A C5_1 117.1(5) . . ?
O3A Cs1A C5_1 108.0(3) . . ?
C1_1 Cs1A C5_1 39.7(2) . . ?
C6_1 Cs1A C5_1 22.21(17) . . ?
C2_1 Cs1A C5_1 46.7(2) . . ?
C3_1 Cs1A C5_1 39.4(2) . . ?
O4A Cs1A C4_1 107.3(4) . . ?
O1 Cs1A C4_1 104.5(2) . . ?
C11A Cs1A C4_1 85.2(5) . . ?
O2 Cs1A C4_1 59.7(2) . . ?
O5A Cs1A C4_1 129.3(5) . . ?
O3A Cs1A C4_1 86.2(3) . . ?
C1_1 Cs1A C4_1 45.2(2) . . ?
C6_1 Cs1A C4_1 38.5(2) . . ?
C2_1 Cs1A C4_1 39.6(2) . . ?
C3_1 Cs1A C4_1 22.36(17) . . ?
C5_1 Cs1A C4_1 21.98(17) . . ?
C11A O3A C10 110.9(17) . . ?
C11A O3A Cs1A 72.6(14) . . ?
C10 O3A Cs1A 109.6(11) . . ?
O3A C11A C12A 142(3) . . ?
O3A C11A Cs1A 81.9(14) . . ?
C12A C11A Cs1A 92.1(15) . . ?
O4A C12A C11A 121(2) . . ?
C13A O4A C12A 139.9(19) . . ?
C13A O4A Cs1A 119.2(14) . . ?
C12A O4A Cs1A 96.2(12) . . ?
O4A C13A C14A 120(2) . . ?
O4A C13A Cs1A 44.1(11) . . ?
C14A C13A Cs1A 79.4(13) . . ?
O5A C14A C13A 111(2) . . ?
C14A O5A C15A 111(2) . . ?
C14A O5A Cs1A 110.9(16) . . ?
C15A O5A Cs1A 110.0(15) . . ?
O4B Cs1B O1 124.8(4) . . ?
O4B Cs1B O2 110.7(4) . . ?
O1 Cs1B O2 63.52(17) . . ?
O4B Cs1B O5B 53.6(5) . . ?
O1 Cs1B O5B 115.5(4) . . ?
O2 Cs1B O5B 161.8(4) . . ?
O4B Cs1B O3B 57.5(4) . . ?
O1 Cs1B O3B 104.4(4) . . ?
O2 Cs1B O3B 54.8(3) . . ?
O5B Cs1B O3B 111.0(4) . . ?
O4B Cs1B C3_1 95.9(4) . . ?
O1 Cs1B C3_1 125.6(2) . . ?
O2 Cs1B C3_1 69.4(2) . . ?
O5B Cs1B C3_1 117.8(4) . . ?
O3B Cs1B C3_1 65.9(4) . . ?
O4B Cs1B C2_1 86.3(4) . . ?
O1 Cs1B C2_1 144.4(2) . . ?
O2 Cs1B C2_1 91.1(2) . . ?
O5B Cs1B C2_1 96.4(4) . . ?
O3B Cs1B C2_1 76.4(4) . . ?
C3_1 Cs1B C2_1 21.88(17) . . ?
O4B Cs1B C4_1 117.6(4) . . ?
O1 Cs1B C4_1 106.1(2) . . ?
O2 Cs1B C4_1 60.5(2) . . ?
O5B Cs1B C4_1 132.4(4) . . ?
O3B Cs1B C4_1 78.4(4) . . ?
C3_1 Cs1B C4_1 21.98(17) . . ?
C2_1 Cs1B C4_1 38.5(2) . . ?
O4B Cs1B C1_1 98.4(4) . . ?
O1 Cs1B C1_1 136.8(2) . . ?
O2 Cs1B C1_1 103.5(2) . . ?
O5B Cs1B C1_1 89.2(4) . . ?
O3B Cs1B C1_1 98.1(4) . . ?
C3_1 Cs1B C1_1 37.6(2) . . ?
C2_1 Cs1B C1_1 21.68(17) . . ?
C4_1 Cs1B C1_1 43.4(2) . . ?
O4B Cs1B C6_1 119.9(4) . . ?
O1 Cs1B C6_1 115.2(2) . . ?
O2 Cs1B C6_1 95.0(2) . . ?
O5B Cs1B C6_1 101.2(4) . . ?
O3B Cs1B C6_1 109.7(4) . . ?
C3_1 Cs1B C6_1 43.7(3) . . ?
C2_1 Cs1B C6_1 38.3(2) . . ?
C4_1 Cs1B C6_1 37.0(2) . . ?
C1_1 Cs1B C6_1 21.59(16) . . ?
O4B Cs1B C5_1 131.1(4) . . ?
O1 Cs1B C5_1 101.5(2) . . ?
O2 Cs1B C5_1 74.2(2) . . ?
O5B Cs1B C5_1 122.4(4) . . ?
O3B Cs1B C5_1 99.7(4) . . ?
C3_1 Cs1B C5_1 38.2(2) . . ?
C2_1 Cs1B C5_1 44.9(2) . . ?
C4_1 Cs1B C5_1 21.31(17) . . ?
C1_1 Cs1B C5_1 37.7(2) . . ?
C6_1 Cs1B C5_1 21.16(16) . . ?
O4B Cs1B Ni1 110.5(4) . . ?
O1 Cs1B Ni1 30.41(11) . . ?
O2 Cs1B Ni1 93.35(14) . . ?
O5B Cs1B Ni1 85.3(4) . . ?
O3B Cs1B Ni1 122.0(4) . . ?
C3_1 Cs1B Ni1 152.51(19) . . ?
C2_1 Cs1B Ni1 159.6(2) . . ?
C4_1 Cs1B Ni1 130.65(18) . . ?
C1_1 Cs1B Ni1 138.79(19) . . ?
C6_1 Cs1B Ni1 121.41(19) . . ?
C5_1 Cs1B Ni1 117.87(19) . . ?
C10 O3B C11B 134.4(19) . . ?
C10 O3B Cs1B 115.6(11) . . ?
C11B O3B Cs1B 110.0(14) . . ?
O3B C11B C12B 119(2) . . ?
O4B C12B C11B 106(2) . . ?
O4B C12B Cs1B 42.1(10) . . ?
C11B C12B Cs1B 77.5(13) . . ?
C13B O4B C12B 112.5(18) . . ?
C13B O4B Cs1B 116.8(14) . . ?
C12B O4B Cs1B 118.7(13) . . ?
O4B C13B C14B 114(2) . . ?
O5B C14B C13B 109(2) . . ?
O5B C14B Cs1B 43.7(12) . . ?
C13B C14B Cs1B 73.9(12) . . ?
C14B O5B C15B 116(2) . . ?
C14B O5B Cs1B 119.1(16) . . ?
C15B O5B Cs1B 116.5(15) . . ?
C6 P1 C23 104.2(3) . . ?
C6 P1 C16 104.3(3) . . ?
C23 P1 C16 105.5(4) . . ?
C6 P1 Ni1 99.2(2) . . ?
C23 P1 Ni1 121.2(2) . . ?
C16 P1 Ni1 119.7(3) . . ?
C36 Ni1 O1 174.3(4) . . ?
C36 Ni1 P1 97.5(3) . . ?
O1 Ni1 P1 86.98(16) . . ?
C36 Ni1 P2A 90.6(4) . . ?
O1 Ni1 P2A 85.62(19) . . ?
P1 Ni1 P2A 166.53(15) . . ?
C36 Ni1 P2B 80.0(4) . . ?
O1 Ni1 P2B 94.8(3) . . ?
P1 Ni1 P2B 167.0(3) . . ?
C36 Ni1 Cs1B 124.5(3) . . ?
O1 Ni1 Cs1B 51.75(19) . . ?
P1 Ni1 Cs1B 89.73(8) . . ?
P2B Ni1 Cs1B 81.4(3) . . ?
C36 Ni1 Cs1A 122.5(3) . . ?
O1 Ni1 Cs1A 54.11(19) . . ?
P1 Ni1 Cs1A 86.35(8) . . ?
P2A Ni1 Cs1A 98.34(13) . . ?
C37A P2A C38A 103.9(6) . . ?
C37A P2A C39A 102.6(6) . . ?
C38A P2A C39A 100.4(6) . . ?
C37A P2A Ni1 121.5(5) . . ?
C38A P2A Ni1 112.4(5) . . ?
C39A P2A Ni1 113.6(5) . . ?
C39B P2B C37B 105.1(9) . . ?
C39B P2B C38B 105.2(9) . . ?
C37B P2B C38B 103.8(9) . . ?
C39B P2B Ni1 118.3(10) . . ?
C37B P2B Ni1 114.8(11) . . ?
C38B P2B Ni1 108.3(10) . . ?
C2_1 C1_1 C6_1 121.7(9) . . ?
C2_1 C1_1 Cs1A 80.4(5) . . ?
C6_1 C1_1 Cs1A 79.9(6) . . ?
C2_1 C1_1 Cs1B 77.5(5) . . ?
C6_1 C1_1 Cs1B 80.8(6) . . ?
C1_1 C2_1 C3_1 117.3(9) . . ?
C1_1 C2_1 Cs1A 76.8(5) . . ?
C3_1 C2_1 Cs1A 81.6(5) . . ?
C1_1 C2_1 Cs1B 80.9(5) . . ?
C3_1 C2_1 Cs1B 78.8(5) . . ?
C2_1 C3_1 C4_1 120.7(9) . . ?
C2_1 C3_1 Cs1A 75.9(5) . . ?
C4_1 C3_1 Cs1A 80.2(6) . . ?
C2_1 C3_1 Cs1B 79.3(5) . . ?
C4_1 C3_1 Cs1B 80.7(6) . . ?
C5_1 C4_1 C3_1 121.8(9) . . ?
C5_1 C4_1 Cs1A 78.9(6) . . ?
C3_1 C4_1 Cs1A 77.4(6) . . ?
C5_1 C4_1 Cs1B 82.5(6) . . ?
C3_1 C4_1 Cs1B 77.3(6) . . ?
C6_1 C5_1 C4_1 117.3(9) . . ?
C6_1 C5_1 Cs1A 74.4(7) . . ?
C4_1 C5_1 Cs1A 79.2(7) . . ?
C6_1 C5_1 Cs1B 78.1(7) . . ?
C4_1 C5_1 Cs1B 76.1(7) . . ?
C5_1 C6_1 C1_1 121.2(9) . . ?
C5_1 C6_1 Cs1A 83.4(7) . . ?
C1_1 C6_1 Cs1A 77.1(6) . . ?
C5_1 C6_1 Cs1B 80.7(7) . . ?
C1_1 C6_1 Cs1B 77.6(6) . . ?

loop_
_geom_bond_atom_site_label_1
_geom_bond_atom_site_label_2
_geom_bond_distance
_geom_bond_site_symmetry_2
_geom_bond_publ_flag
C1 O1 1.331(9) . ?
C1 C6 1.381(10) . ?
C1 C2 1.421(10) . ?
C2 C3 1.393(11) . ?
C2 C8 1.484(12) . ?
C2 Cs1A 3.798(9) . ?
C3 C4 1.374(12) . ?
C4 C5 1.374(10) . ?
C4 C7 1.531(11) . ?
C5 C6 1.399(10) . ?
C6 P1 1.805(6) . ?
C6 Cs1A 3.903(8) . ?
C8 O2 1.412(11) . ?
C8 Cs1B 3.884(10) . ?
C400 F17B 1.238(15) . ?
C400 F18A 1.257(14) . ?
C400 F16A 1.273(15) . ?
C400 F16B 1.313(15) . ?
C400 F17A 1.469(15) . ?
C400 C120 1.504(12) . ?
C400 F18B 1.537(17) . ?
C9 O2 1.428(10) . ?
C9 C10 1.478(14) . ?
C10 O3B 1.256(15) . ?
C10 O3A 1.472(15) . ?
C10 Cs1B 3.828(12) . ?
C16 C17 1.367(12) . ?
C16 C21 1.385(13) . ?
C16 P1 1.834(8) . ?
C17 O6 1.366(12) . ?
C17 C18 1.474(14) . ?
C18 C19 1.359(17) . ?
C19 C20 1.299(17) . ?
C20 C21 1.391(14) . ?
C22 O6 1.448(10) . ?
C23 C28 1.380(11) . ?
C23 C24 1.417(10) . ?
C23 P1 1.813(7) . ?
C24 O7 1.339(9) . ?
C24 C25 1.401(12) . ?
C25 C26 1.379(15) . ?
C26 C27 1.345(15) . ?
C27 C28 1.396(11) . ?
C28 Cs1A 3.906(10) . ?
C29 O7 1.438(9) . ?
C31 C36 1.374(13) . ?
C31 C32 1.393(13) . ?
C32 C33 1.402(17) . ?
C33 C34 1.358(18) . ?
C34 C35 1.365(16) . ?
C35 C36 1.406(14) . ?
C36 Ni1 1.903(8) . ?
C100 C101 1.400(10) . ?
C100 C105 1.401(9) . ?
C100 B1 1.644(10) . ?
C101 C102 1.372(11) . ?
C102 C103 1.413(11) . ?
C102 C106 1.492(11) . ?
C103 C104 1.371(10) . ?
C104 C105 1.392(9) . ?
C104 C107 1.487(10) . ?
C106 F1B 1.23(2) . ?
C106 F3A 1.264(12) . ?
C106 F2A 1.365(13) . ?
C106 F1A 1.396(13) . ?
C106 F2B 1.41(2) . ?
C106 F3B 1.44(2) . ?
C107 F4B 1.279(11) . ?
C107 F5B 1.300(13) . ?
C107 F6A 1.319(11) . ?
C107 F5A 1.329(13) . ?
C107 F4A 1.415(12) . ?
C107 F6B 1.426(12) . ?
C108 C113 1.388(9) . ?
C108 C109 1.406(9) . ?
C108 B1 1.639(10) . ?
C109 C110 1.381(10) . ?
C110 C111 1.374(10) . ?
C110 C114 1.497(10) . ?
C111 C112 1.393(10) . ?
C112 C113 1.383(9) . ?
C112 C115 1.475(11) . ?
C114 F9B 1.280(12) . ?
C114 F7A 1.289(15) . ?
C114 F8B 1.350(13) . ?
C114 F8A 1.365(16) . ?
C114 F7B 1.399(13) . ?
C114 F9A 1.417(16) . ?
C115 F11B 1.175(14) . ?
C115 F12A 1.281(12) . ?
C115 F10A 1.363(12) . ?
C115 F11A 1.369(13) . ?
C115 F12B 1.405(17) . ?
C115 F10B 1.427(16) . ?
C116 C117 1.396(10) . ?
C116 C121 1.406(10) . ?
C116 B1 1.644(10) . ?
C117 C118 1.391(10) . ?
C118 C119 1.398(11) . ?
C118 C122 1.490(11) . ?
C119 C120 1.361(11) . ?
C120 C121 1.383(10) . ?
C122 F14B 1.20(2) . ?
C122 F13A 1.279(14) . ?
C122 F15A 1.351(14) . ?
C122 F15B 1.35(2) . ?
C122 F14A 1.424(15) . ?
C122 F13B 1.46(2) . ?
C123 C125 1.391(12) . ?
C123 C124 1.394(10) . ?
C124 C128 1.407(10) . ?
C124 B1 1.631(10) . ?
C125 C126 1.383(14) . ?
C125 C129 1.488(14) . ?
C126 C127 1.390(13) . ?
C127 C128 1.372(10) . ?
C127 C130 1.485(14) . ?
C129 F19A 1.096(17) . ?
C129 F20B 1.243(16) . ?
C129 F21B 1.326(15) . ?
C129 F20A 1.44(2) . ?
C129 F21A 1.49(2) . ?
C129 F19B 1.530(19) . ?
C130 F23B 1.260(12) . ?
C130 F22A 1.317(10) . ?
C130 F22B 1.342(12) . ?
C130 F24A 1.355(10) . ?
C130 F24B 1.366(11) . ?
C130 F23A 1.397(11) . ?
O1 Ni1 1.920(5) . ?
O1 Cs1B 2.979(7) . ?
O1 Cs1A 3.120(7) . ?
O2 Cs1B 3.045(7) . ?
O2 Cs1A 3.243(8) . ?
Cs1A O4A 3.118(17) . ?
Cs1A C11A 3.19(3) . ?
Cs1A O5A 3.26(2) . ?
Cs1A O3A 3.31(2) . ?
Cs1A C1_1 3.433(11) . ?
Cs1A C6_1 3.468(12) . ?
Cs1A C2_1 3.475(10) . ?
Cs1A C3_1 3.545(10) . ?
Cs1A C5_1 3.576(12) . ?
Cs1A C4_1 3.580(11) . ?
O3A C11A 1.438(15) . ?
C11A C12A 1.499(18) . ?
C12A O4A 1.446(16) . ?
O4A C13A 1.291(17) . ?
C13A C14A 1.483(19) . ?
C14A O5A 1.314(17) . ?
O5A C15A 1.40(3) . ?
Cs1B O4B 2.972(17) . ?
Cs1B O5B 3.063(19) . ?
Cs1B O3B 3.114(19) . ?
Cs1B C3_1 3.601(10) . ?
Cs1B C2_1 3.608(9) . ?
Cs1B C4_1 3.643(11) . ?
Cs1B C1_1 3.649(10) . ?
Cs1B C6_1 3.689(12) . ?
Cs1B C5_1 3.721(12) . ?
Cs1B Ni1 3.758(4) . ?
O3B C11B 1.427(16) . ?
C11B C12B 1.475(18) . ?
C12B O4B 1.452(16) . ?
O4B C13B 1.298(17) . ?
C13B C14B 1.471(19) . ?
C14B O5B 1.307(16) . ?
O5B C15B 1.41(3) . ?
P1 Ni1 2.167(2) . ?
Ni1 P2A 2.191(4) . ?
Ni1 P2B 2.287(9) . ?
C37A P2A 1.795(11) . ?
C38A P2A 1.822(12) . ?
C39A P2A 1.825(12) . ?
C37B P2B 1.795(14) . ?
C38B P2B 1.796(14) . ?
C39B P2B 1.779(15) . ?
C1_1 C2_1 1.366(11) . ?
C1_1 C6_1 1.375(11) . ?
C2_1 C3_1 1.368(10) . ?
C3_1 C4_1 1.382(11) . ?
C4_1 C5_1 1.364(11) . ?
C5_1 C6_1 1.361(10) . ?
